data_7049753
loop_
_publ_author_name
'Wang, Yingxia'
'Eichhoefer, Andreas'
'Weigend, Florian'
'Fenske, Dieter'
'Fuhr, Olaf'

_publ_section_title
;
 The coordination behavior of
 2,3-bis(diphenylphosphino)maleic-N-phenylimide towards copper, silver,
 gold and palladium
;
_journal_name_full 'Dalton Transactions'
_journal_paper_doi 10.1039/C8DT05003A
_journal_year 2019
_chemical_formula_moiety 'C68 H50 Ag N2 O4 P4, N O3, 1.5(C H2 Cl2)'
_chemical_formula_sum 'C69.5 H53 Ag Cl3 N3 O7 P4'
_chemical_formula_weight 1380.25
_space_group_crystal_system monoclinic
_space_group_IT_number 7
_space_group_name_Hall 'P -2yc'
_space_group_name_H-M_alt 'P 1 c 1'
_symmetry_space_group_name_Hall 'P -2yc'
_symmetry_space_group_name_H-M 'P 1 c 1'
_atom_sites_solution_hydrogens geom
_atom_sites_solution_primary direct
_audit_creation_date 2017-08-01
_audit_creation_method
;
Olex2 1.2
(compiled 2017.03.28 svn.r3405 for OlexSys, GUI svn.r5337)
;
_audit_update_record
;
2018-06-07 deposited with the CCDC.    2019-04-17 downloaded from the CCDC.
;
_cell_angle_alpha 90
_cell_angle_beta 93.761(2)
_cell_angle_gamma 90
_cell_formula_units_Z 4
_cell_length_a 17.7091(4)
_cell_length_b 11.3716(2)
_cell_length_c 31.5245(7)
_cell_measurement_reflns_used 53292
_cell_measurement_temperature 150.15
_cell_measurement_theta_max 63.37
_cell_measurement_theta_min 2.50
_cell_volume 6334.8(2)
_computing_molecular_graphics 'Olex2 (Dolomanov et al., 2009)'
_computing_publication_material 'Olex2 (Dolomanov et al., 2009)'
_computing_structure_refinement 'ShelXL (Sheldrick, 2015)'
_computing_structure_solution 'ShelXS (Sheldrick, 2008)'
_diffrn_ambient_temperature 150.15
_diffrn_detector Pilatus300K
_diffrn_detector_area_resol_mean 5.81
_diffrn_detector_type DECTRIS
_diffrn_measured_fraction_theta_full 0.964
_diffrn_measured_fraction_theta_max 0.964
_diffrn_measurement_device '4-circle goniometer'
_diffrn_measurement_device_type 'Stoe StadiVari'
_diffrn_measurement_method 'rotation method'
_diffrn_radiation_collimation '0.6 mm diameter'
_diffrn_radiation_monochromator 'multilayer optics'
_diffrn_radiation_polarisn_norm 0
_diffrn_radiation_probe x-ray
_diffrn_radiation_type CuK\a
_diffrn_radiation_wavelength 1.54186
_diffrn_reflns_av_R_equivalents 0.0400
_diffrn_reflns_av_unetI/netI 0.0371
_diffrn_reflns_Laue_measured_fraction_full 0.964
_diffrn_reflns_Laue_measured_fraction_max 0.964
_diffrn_reflns_limit_h_max 13
_diffrn_reflns_limit_h_min -19
_diffrn_reflns_limit_k_max 13
_diffrn_reflns_limit_k_min -9
_diffrn_reflns_limit_l_max 36
_diffrn_reflns_limit_l_min -34
_diffrn_reflns_number 30458
_diffrn_reflns_point_group_measured_fraction_full 0.964
_diffrn_reflns_point_group_measured_fraction_max 0.964
_diffrn_reflns_theta_full 62.639
_diffrn_reflns_theta_max 62.639
_diffrn_reflns_theta_min 2.500
_diffrn_source 'Cu Genix 3D'
_diffrn_source_current 1.000
_diffrn_source_power 0.050
_diffrn_source_target Cu
_diffrn_source_type 'microfocus sealed X-ray tube'
_diffrn_source_voltage 50
_exptl_absorpt_coefficient_mu 5.138
_exptl_absorpt_correction_T_max 0.3896
_exptl_absorpt_correction_T_min 0.1516
_exptl_absorpt_correction_type integration
_exptl_absorpt_process_details 'STOE Xred and LANA'
_exptl_crystal_colour orange
_exptl_crystal_colour_primary orange
_exptl_crystal_density_diffrn 1.447
_exptl_crystal_description plate
_exptl_crystal_F_000 2820
_exptl_crystal_size_max 0.15
_exptl_crystal_size_mid 0.13
_exptl_crystal_size_min 0.05
_refine_diff_density_max 0.731
_refine_diff_density_min -0.911
_refine_diff_density_rms 0.084
_refine_ls_abs_structure_details
;
 Refined as an inversion twin.
;
_refine_ls_abs_structure_Flack -0.005(7)
_refine_ls_extinction_method none
_refine_ls_goodness_of_fit_ref 1.030
_refine_ls_hydrogen_treatment constr
_refine_ls_matrix_type full
_refine_ls_number_parameters 1575
_refine_ls_number_reflns 16123
_refine_ls_number_restraints 2
_refine_ls_restrained_S_all 1.030
_refine_ls_R_factor_all 0.0533
_refine_ls_R_factor_gt 0.0483
_refine_ls_shift/su_max 0.001
_refine_ls_shift/su_mean 0.000
_refine_ls_structure_factor_coef Fsqd
_refine_ls_weighting_details 'w=1/[\s^2^(Fo^2^)+(0.0804P)^2^+10.8622P] where P=(Fo^2^+2Fc^2^)/3'
_refine_ls_weighting_scheme calc
_refine_ls_wR_factor_gt 0.1220
_refine_ls_wR_factor_ref 0.1273
_reflns_Friedel_coverage 0.999
_reflns_Friedel_fraction_full 0.964
_reflns_Friedel_fraction_max 0.964
_reflns_number_gt 14990
_reflns_number_total 16123
_reflns_threshold_expression 'I > 2\s(I)'
_cod_data_source_file c8dt05003a2.cif
_cod_data_source_block wyx197a
_cod_original_formula_sum 'C69.50 H53 Ag Cl3 N3 O7 P4'
_cod_database_code 7049753
_shelx_shelxl_version_number 2014/7
_shelx_space_group_comment
;
The symmetry employed for this shelxl refinement is uniquely defined
by the following loop, which should always be used as a source of
symmetry information in preference to the above space-group names.
They are only intended as comments.
;
_olex2_refinement_description
;
1. Twinned data refinement
 Scales: 1.005(7)
 -0.005(7)
2. Fixed Uiso
 At 1.2 times of:
  All C(H) groups, All C(H,H) groups
3. Others
 Fixed Sof: O13A(0.5) O14A(0.5) O13B(0.5) O14B(0.5)
4.a Secondary CH2 refined with riding coordinates:
 C137(H13A,H13B), C138(H13C,H13D), C139(H13E,H13F)
4.b Aromatic/amide H refined with riding coordinates:
 C2(H2), C3(H3), C4(H4), C5(H5), C6(H6), C8(H8), C9(H9), C10(H10), C11(H11),
 C12(H12), C18(H18), C19(H19), C20(H20), C21(H21), C22(H22), C24(H24), C25(H25),
  C26(H26), C27(H27), C28(H28), C30(H30), C31(H31), C32(H32), C33(H33),
 C34(H34), C36(H36), C37(H37), C38(H38), C39(H39), C40(H40), C42(H42), C43(H43),
  C44(H44), C45(H45), C46(H46), C52(H52), C53(H53), C54(H54), C55(H55),
 C56(H56), C58(H58), C59(H59), C60(H60), C61(H61), C62(H62), C64(H64), C65(H65),
  C66(H66), C67(H67), C68(H68), C70(H70), C71(H71), C72(H72), C73(H73),
 C74(H74), C76(H76), C77(H77), C78(H78), C79(H79), C80(H80), C86(H86), C87(H87),
  C88(H88), C89(H89), C90(H90), C92(H92), C93(H93), C94(H94), C95(H95),
 C96(H96), C98(H98), C99(H99), C100(H100), C101(H101), C102(H102), C104(H104),
 C105(H105), C106(H106), C107(H107), C108(H108), C110(H110), C111(H111),
 C112(H112), C113(H113), C114(H114), C120(H120), C121(H121), C122(H122),
 C123(H123), C124(H124), C126(H126), C127(H127), C128(H128), C129(H129),
 C130(H130), C132(H132), C133(H133), C134(H134), C135(H135), C136(H136)
;
_olex2_submission_special_instructions 'No special instructions were received'

loop_
_space_group_symop_operation_xyz
'x, y, z'
'x, -y, z+1/2'

loop_
_atom_site_label
_atom_site_type_symbol
_atom_site_fract_x
_atom_site_fract_y
_atom_site_fract_z
_atom_site_U_iso_or_equiv
_atom_site_adp_type
_atom_site_occupancy
_atom_site_site_symmetry_order
_atom_site_calc_flag
_atom_site_refinement_flags_posn
_atom_site_refinement_flags_occupancy
_atom_site_disorder_assembly
_atom_site_disorder_group
Ag1 Ag -0.00185(3) 0.32651(5) 0.32297(2) 0.03125(16) Uani 1 1 d . . . .
P1 P -0.12116(13) 0.43003(18) 0.29956(8) 0.0313(5) Uani 1 1 d . . . .
P2 P -0.08065(13) 0.14461(17) 0.33381(8) 0.0285(5) Uani 1 1 d . . . .
P3 P 0.11227(13) 0.33748(18) 0.28015(7) 0.0290(5) Uani 1 1 d . . . .
P4 P 0.08322(14) 0.3800(2) 0.38617(8) 0.0339(5) Uani 1 1 d . . . .
O1 O -0.3085(4) 0.4090(5) 0.2834(2) 0.0411(17) Uani 1 1 d . . . .
O2 O -0.2562(4) 0.0316(5) 0.3251(2) 0.0388(16) Uani 1 1 d . . . .
O3 O 0.2899(4) 0.4324(5) 0.2786(2) 0.0374(15) Uani 1 1 d . . . .
O4 O 0.2650(4) 0.4382(6) 0.4217(2) 0.0441(17) Uani 1 1 d . . . .
N1 N -0.3042(4) 0.2118(6) 0.3016(2) 0.0286(16) Uani 1 1 d . . . .
N2 N 0.2999(4) 0.4421(6) 0.3518(2) 0.0333(18) Uani 1 1 d . . . .
C1 C -0.1323(5) 0.4761(7) 0.2444(3) 0.033(2) Uani 1 1 d . . . .
C2 C -0.1914(6) 0.5492(8) 0.2282(4) 0.044(3) Uani 1 1 d . . . .
H2 H -0.2287 0.5758 0.2463 0.053 Uiso 1 1 calc R . . .
C3 C -0.1950(7) 0.5820(9) 0.1862(4) 0.051(3) Uani 1 1 d . . . .
H3 H -0.2351 0.6311 0.1753 0.061 Uiso 1 1 calc R . . .
C4 C -0.1404(7) 0.5443(10) 0.1594(4) 0.053(3) Uani 1 1 d . . . .
H4 H -0.1424 0.5695 0.1306 0.063 Uiso 1 1 calc R . . .
C5 C -0.0829(7) 0.4694(10) 0.1749(4) 0.052(3) Uani 1 1 d . . . .
H5 H -0.0462 0.4412 0.1567 0.063 Uiso 1 1 calc R . . .
C6 C -0.0799(6) 0.4367(9) 0.2172(3) 0.041(2) Uani 1 1 d . . . .
H6 H -0.0407 0.3856 0.2279 0.049 Uiso 1 1 calc R . . .
C7 C -0.1638(5) 0.5428(7) 0.3304(3) 0.033(2) Uani 1 1 d . . . .
C8 C -0.1949(7) 0.5148(9) 0.3683(4) 0.050(3) Uani 1 1 d . . . .
H8 H -0.1955 0.4354 0.3776 0.060 Uiso 1 1 calc R . . .
C9 C -0.2252(7) 0.6017(10) 0.3926(5) 0.063(4) Uani 1 1 d . . . .
H9 H -0.2464 0.5813 0.4185 0.076 Uiso 1 1 calc R . . .
C10 C -0.2252(7) 0.7176(10) 0.3799(5) 0.064(4) Uani 1 1 d . . . .
H10 H -0.2475 0.7759 0.3967 0.077 Uiso 1 1 calc R . . .
C11 C -0.1938(7) 0.7483(9) 0.3439(4) 0.055(3) Uani 1 1 d . . . .
H11 H -0.1938 0.8284 0.3354 0.066 Uiso 1 1 calc R . . .
C12 C -0.1608(7) 0.6617(8) 0.3186(4) 0.047(3) Uani 1 1 d . . . .
H12 H -0.1368 0.6840 0.2938 0.057 Uiso 1 1 calc R . . .
C13 C -0.2737(6) 0.3226(7) 0.2940(3) 0.035(2) Uani 1 1 d . . . .
C14 C -0.1893(6) 0.3104(7) 0.3034(3) 0.033(2) Uani 1 1 d . . . .
C15 C -0.1744(6) 0.2011(7) 0.3151(3) 0.031(2) Uani 1 1 d . . . .
C16 C -0.2480(5) 0.1324(7) 0.3153(3) 0.032(2) Uani 1 1 d . . . .
C17 C -0.3824(6) 0.1834(7) 0.2942(3) 0.034(2) Uani 1 1 d . . . .
C18 C -0.4190(6) 0.1195(9) 0.3238(4) 0.047(3) Uani 1 1 d . . . .
H18 H -0.3935 0.0978 0.3501 0.056 Uiso 1 1 calc R . . .
C19 C -0.4934(8) 0.0879(12) 0.3146(5) 0.069(4) Uani 1 1 d . . . .
H19 H -0.5187 0.0417 0.3343 0.082 Uiso 1 1 calc R . . .
C20 C -0.5312(8) 0.1220(11) 0.2774(5) 0.068(4) Uani 1 1 d . . . .
H20 H -0.5827 0.1006 0.2717 0.081 Uiso 1 1 calc R . . .
C21 C -0.4953(7) 0.1865(10) 0.2487(4) 0.058(3) Uani 1 1 d . . . .
H21 H -0.5223 0.2122 0.2233 0.069 Uiso 1 1 calc R . . .
C22 C -0.4189(6) 0.2155(9) 0.2561(4) 0.045(3) Uani 1 1 d . . . .
H22 H -0.3928 0.2564 0.2353 0.054 Uiso 1 1 calc R . . .
C23 C -0.0709(5) 0.0084(7) 0.3042(3) 0.032(2) Uani 1 1 d . . . .
C24 C -0.0124(6) -0.0699(7) 0.3173(4) 0.036(2) Uani 1 1 d . . . .
H24 H 0.0176 -0.0554 0.3429 0.043 Uiso 1 1 calc R . . .
C25 C 0.0014(6) -0.1679(8) 0.2931(4) 0.042(3) Uani 1 1 d . . . .
H25 H 0.0403 -0.2214 0.3024 0.050 Uiso 1 1 calc R . . .
C26 C -0.0412(6) -0.1886(8) 0.2552(4) 0.044(3) Uani 1 1 d . . . .
H26 H -0.0311 -0.2553 0.2383 0.053 Uiso 1 1 calc R . . .
C27 C -0.0983(7) -0.1117(9) 0.2423(3) 0.046(3) Uani 1 1 d . . . .
H27 H -0.1280 -0.1256 0.2166 0.055 Uiso 1 1 calc R . . .
C28 C -0.1123(6) -0.0146(8) 0.2667(3) 0.040(2) Uani 1 1 d . . . .
H28 H -0.1517 0.0379 0.2574 0.048 Uiso 1 1 calc R . . .
C29 C -0.0989(6) 0.1046(7) 0.3882(3) 0.034(2) Uani 1 1 d . . . .
C30 C -0.1082(7) -0.0088(9) 0.4024(3) 0.048(3) Uani 1 1 d . . . .
H30 H -0.1023 -0.0731 0.3836 0.058 Uiso 1 1 calc R . . .
C31 C -0.1263(8) -0.0297(10) 0.4438(4) 0.058(3) Uani 1 1 d . . . .
H31 H -0.1304 -0.1083 0.4536 0.070 Uiso 1 1 calc R . . .
C32 C -0.1382(8) 0.0614(12) 0.4707(4) 0.068(4) Uani 1 1 d . . . .
H32 H -0.1520 0.0468 0.4988 0.082 Uiso 1 1 calc R . . .
C33 C -0.1297(12) 0.1761(14) 0.4563(4) 0.098(6) Uani 1 1 d . . . .
H33 H -0.1381 0.2407 0.4746 0.117 Uiso 1 1 calc R . . .
C34 C -0.1095(9) 0.1952(10) 0.4161(4) 0.074(4) Uani 1 1 d . . . .
H34 H -0.1025 0.2738 0.4069 0.089 Uiso 1 1 calc R . . .
C35 C 0.1182(5) 0.4364(8) 0.2349(3) 0.032(2) Uani 1 1 d . . . .
C36 C 0.1143(6) 0.5577(8) 0.2420(3) 0.037(2) Uani 1 1 d . . . .
H36 H 0.1119 0.5874 0.2701 0.045 Uiso 1 1 calc R . . .
C37 C 0.1140(6) 0.6345(9) 0.2076(4) 0.045(3) Uani 1 1 d . . . .
H37 H 0.1115 0.7170 0.2121 0.054 Uiso 1 1 calc R . . .
C38 C 0.1173(6) 0.5904(9) 0.1664(4) 0.043(2) Uani 1 1 d . . . .
H38 H 0.1170 0.6430 0.1430 0.051 Uiso 1 1 calc R . . .
C39 C 0.1208(6) 0.4728(9) 0.1597(3) 0.044(2) Uani 1 1 d . . . .
H39 H 0.1234 0.4437 0.1316 0.053 Uiso 1 1 calc R . . .
C40 C 0.1205(6) 0.3944(8) 0.1936(3) 0.037(2) Uani 1 1 d . . . .
H40 H 0.1219 0.3121 0.1885 0.045 Uiso 1 1 calc R . . .
C41 C 0.1589(5) 0.2028(7) 0.2657(3) 0.0265(18) Uani 1 1 d . . . .
C42 C 0.1305(6) 0.0959(8) 0.2803(3) 0.038(2) Uani 1 1 d . . . .
H42 H 0.0861 0.0958 0.2957 0.046 Uiso 1 1 calc R . . .
C43 C 0.1663(7) -0.0091(8) 0.2726(4) 0.045(3) Uani 1 1 d . . . .
H43 H 0.1471 -0.0804 0.2832 0.054 Uiso 1 1 calc R . . .
C44 C 0.2287(6) -0.0112(9) 0.2499(3) 0.044(3) Uani 1 1 d . . . .
H44 H 0.2527 -0.0839 0.2445 0.053 Uiso 1 1 calc R . . .
C45 C 0.2578(6) 0.0931(9) 0.2344(3) 0.041(2) Uani 1 1 d . . . .
H45 H 0.3013 0.0911 0.2183 0.049 Uiso 1 1 calc R . . .
C46 C 0.2237(6) 0.1995(8) 0.2425(3) 0.035(2) Uani 1 1 d . . . .
H46 H 0.2442 0.2705 0.2323 0.042 Uiso 1 1 calc R . . .
C47 C 0.2625(5) 0.4246(7) 0.3121(3) 0.031(2) Uani 1 1 d . . . .
C48 C 0.1822(6) 0.3924(7) 0.3201(3) 0.032(2) Uani 1 1 d . . . .
C49 C 0.1740(5) 0.4034(8) 0.3621(3) 0.033(2) Uani 1 1 d . . . .
C50 C 0.2498(6) 0.4322(7) 0.3840(3) 0.034(2) Uani 1 1 d . . . .
C51 C 0.3778(6) 0.4776(8) 0.3576(3) 0.039(2) Uani 1 1 d . . . .
C52 C 0.4321(7) 0.4149(10) 0.3365(4) 0.050(3) Uani 1 1 d . . . .
H52 H 0.4181 0.3478 0.3198 0.061 Uiso 1 1 calc R . . .
C53 C 0.5067(7) 0.4527(12) 0.3405(4) 0.063(3) Uani 1 1 d . . . .
H53 H 0.5442 0.4117 0.3262 0.076 Uiso 1 1 calc R . . .
C54 C 0.5269(7) 0.5498(13) 0.3653(4) 0.066(4) Uani 1 1 d . . . .
H54 H 0.5781 0.5752 0.3680 0.079 Uiso 1 1 calc R . . .
C55 C 0.4729(7) 0.6088(11) 0.3858(4) 0.054(3) Uani 1 1 d . . . .
H55 H 0.4872 0.6745 0.4031 0.065 Uiso 1 1 calc R . . .
C56 C 0.3971(6) 0.5747(9) 0.3818(3) 0.044(2) Uani 1 1 d . . . .
H56 H 0.3597 0.6177 0.3956 0.053 Uiso 1 1 calc R . . .
C57 C 0.0674(6) 0.5077(8) 0.4184(3) 0.038(2) Uani 1 1 d . . . .
C58 C 0.1139(8) 0.5489(14) 0.4514(5) 0.082(5) Uani 1 1 d . . . .
H58 H 0.1608 0.5103 0.4579 0.098 Uiso 1 1 calc R . . .
C59 C 0.0955(9) 0.6442(13) 0.4757(5) 0.086(5) Uani 1 1 d . . . .
H59 H 0.1276 0.6666 0.4996 0.103 Uiso 1 1 calc R . . .
C60 C 0.0319(9) 0.7055(12) 0.4652(5) 0.082(5) Uani 1 1 d . . . .
H60 H 0.0205 0.7746 0.4805 0.098 Uiso 1 1 calc R . . .
C61 C -0.0159(10) 0.6673(16) 0.4325(6) 0.123(9) Uani 1 1 d . . . .
H61 H -0.0624 0.7073 0.4263 0.148 Uiso 1 1 calc R . . .
C62 C 0.0020(8) 0.5714(12) 0.4081(5) 0.080(5) Uani 1 1 d . . . .
H62 H -0.0306 0.5492 0.3843 0.096 Uiso 1 1 calc R . . .
C63 C 0.1017(6) 0.2562(9) 0.4221(3) 0.039(2) Uani 1 1 d . . . .
C64 C 0.1338(7) 0.1554(9) 0.4065(4) 0.046(3) Uani 1 1 d . . . .
H64 H 0.1526 0.1560 0.3790 0.056 Uiso 1 1 calc R . . .
C65 C 0.1392(7) 0.0526(9) 0.4308(4) 0.054(3) Uani 1 1 d . . . .
H65 H 0.1619 -0.0158 0.4200 0.065 Uiso 1 1 calc R . . .
C66 C 0.1117(8) 0.0513(10) 0.4699(4) 0.064(4) Uani 1 1 d . . . .
H66 H 0.1170 -0.0172 0.4871 0.077 Uiso 1 1 calc R . . .
C67 C 0.0765(10) 0.1479(13) 0.4846(5) 0.090(6) Uani 1 1 d . . . .
H67 H 0.0547 0.1448 0.5113 0.108 Uiso 1 1 calc R . . .
C68 C 0.0721(9) 0.2516(12) 0.4609(4) 0.075(4) Uani 1 1 d . . . .
H68 H 0.0485 0.3191 0.4719 0.090 Uiso 1 1 calc R . . .
Ag2 Ag 0.47689(3) 0.02516(5) 0.61174(2) 0.02941(16) Uani 1 1 d . . . .
P5 P 0.39308(13) -0.15196(17) 0.60224(7) 0.0273(5) Uani 1 1 d . . . .
P6 P 0.36223(13) 0.13710(18) 0.63180(7) 0.0295(5) Uani 1 1 d . . . .
P7 P 0.54462(14) 0.07991(18) 0.54726(7) 0.0296(5) Uani 1 1 d . . . .
P8 P 0.60118(13) 0.05089(18) 0.65297(7) 0.0275(5) Uani 1 1 d . . . .
O5 O 0.2165(4) -0.2580(5) 0.6059(2) 0.0399(16) Uani 1 1 d . . . .
O6 O 0.1739(4) 0.1241(5) 0.6430(2) 0.0442(17) Uani 1 1 d . . . .
O7 O 0.7032(4) 0.2067(6) 0.5121(2) 0.0403(16) Uani 1 1 d . . . .
O8 O 0.7767(4) 0.1570(5) 0.6525(2) 0.0353(15) Uani 1 1 d . . . .
N3 N 0.1739(4) -0.0732(6) 0.6249(3) 0.0335(18) Uani 1 1 d . . . .
N4 N 0.7622(4) 0.1889(6) 0.5799(2) 0.0306(17) Uani 1 1 d . . . .
C69 C 0.3622(5) -0.1882(8) 0.5470(3) 0.031(2) Uani 1 1 d . . . .
C70 C 0.3509(8) -0.0926(9) 0.5200(4) 0.055(3) Uani 1 1 d . . . .
H70 H 0.3644 -0.0160 0.5299 0.066 Uiso 1 1 calc R . . .
C71 C 0.3202(8) -0.1077(11) 0.4791(4) 0.065(4) Uani 1 1 d . . . .
H71 H 0.3125 -0.0420 0.4607 0.078 Uiso 1 1 calc R . . .
C72 C 0.3007(8) -0.2190(13) 0.4651(4) 0.068(4) Uani 1 1 d . . . .
H72 H 0.2774 -0.2298 0.4374 0.081 Uiso 1 1 calc R . . .
C73 C 0.3150(7) -0.3144(11) 0.4910(4) 0.057(3) Uani 1 1 d . . . .
H73 H 0.3039 -0.3913 0.4806 0.068 Uiso 1 1 calc R . . .
C74 C 0.3457(6) -0.2993(9) 0.5326(3) 0.045(3) Uani 1 1 d . . . .
H74 H 0.3550 -0.3654 0.5507 0.054 Uiso 1 1 calc R . . .
C75 C 0.4058(5) -0.2888(7) 0.6310(3) 0.029(2) Uani 1 1 d . . . .
C76 C 0.4648(6) -0.3610(8) 0.6199(3) 0.034(2) Uani 1 1 d . . . .
H76 H 0.4928 -0.3417 0.5962 0.041 Uiso 1 1 calc R . . .
C77 C 0.4829(6) -0.4628(8) 0.6439(4) 0.040(2) Uani 1 1 d . . . .
H77 H 0.5212 -0.5147 0.6355 0.048 Uiso 1 1 calc R . . .
C78 C 0.4448(6) -0.4869(8) 0.6797(3) 0.039(2) Uani 1 1 d . . . .
H78 H 0.4589 -0.5531 0.6968 0.047 Uiso 1 1 calc R . . .
C79 C 0.3863(6) -0.4151(8) 0.6907(3) 0.038(2) Uani 1 1 d . . . .
H79 H 0.3587 -0.4331 0.7147 0.046 Uiso 1 1 calc R . . .
C80 C 0.3683(6) -0.3166(8) 0.6663(3) 0.036(2) Uani 1 1 d . . . .
H80 H 0.3286 -0.2666 0.6743 0.043 Uiso 1 1 calc R . . .
C81 C 0.2275(5) -0.1565(7) 0.6146(3) 0.032(2) Uani 1 1 d . . . .
C82 C 0.3028(5) -0.0920(7) 0.6178(3) 0.0279(19) Uani 1 1 d . . . .
C83 C 0.2915(5) 0.0212(7) 0.6286(3) 0.0275(19) Uani 1 1 d . . . .
C84 C 0.2078(6) 0.0360(8) 0.6333(3) 0.035(2) Uani 1 1 d . . . .
C85 C 0.0949(6) -0.0996(8) 0.6270(3) 0.036(2) Uani 1 1 d . . . .
C86 C 0.0561(7) -0.1571(11) 0.5936(4) 0.057(3) Uani 1 1 d . . . .
H86 H 0.0810 -0.1779 0.5689 0.068 Uiso 1 1 calc R . . .
C87 C -0.0189(7) -0.1838(13) 0.5967(5) 0.070(4) Uani 1 1 d . . . .
H87 H -0.0463 -0.2224 0.5738 0.084 Uiso 1 1 calc R . . .
C88 C -0.0545(7) -0.1550(12) 0.6325(5) 0.065(4) Uani 1 1 d . . . .
H88 H -0.1066 -0.1733 0.6341 0.078 Uiso 1 1 calc R . . .
C89 C -0.0162(7) -0.1001(11) 0.6663(4) 0.057(3) Uani 1 1 d . . . .
H89 H -0.0413 -0.0811 0.6912 0.069 Uiso 1 1 calc R . . .
C90 C 0.0595(6) -0.0729(9) 0.6637(3) 0.044(2) Uani 1 1 d . . . .
H90 H 0.0871 -0.0361 0.6870 0.052 Uiso 1 1 calc R . . .
C91 C 0.3600(5) 0.1906(7) 0.6859(3) 0.031(2) Uani 1 1 d . . . .
C92 C 0.3033(6) 0.2624(7) 0.7006(3) 0.034(2) Uani 1 1 d . . . .
H92 H 0.2609 0.2824 0.6820 0.041 Uiso 1 1 calc R . . .
C93 C 0.3079(6) 0.3048(8) 0.7419(3) 0.039(2) Uani 1 1 d . . . .
H93 H 0.2691 0.3541 0.7514 0.046 Uiso 1 1 calc R . . .
C94 C 0.3691(6) 0.2751(9) 0.7693(4) 0.046(3) Uani 1 1 d . . . .
H94 H 0.3729 0.3054 0.7975 0.055 Uiso 1 1 calc R . . .
C95 C 0.4250(6) 0.2013(9) 0.7557(3) 0.044(2) Uani 1 1 d . . . .
H95 H 0.4665 0.1798 0.7747 0.053 Uiso 1 1 calc R . . .
C96 C 0.4203(6) 0.1585(8) 0.7141(3) 0.039(2) Uani 1 1 d . . . .
H96 H 0.4584 0.1073 0.7050 0.047 Uiso 1 1 calc R . . .
C97 C 0.3146(6) 0.2477(8) 0.5974(3) 0.040(2) Uani 1 1 d . . . .
C98 C 0.2841(9) 0.2145(10) 0.5577(4) 0.063(4) Uani 1 1 d . . . .
H98 H 0.2868 0.1345 0.5493 0.076 Uiso 1 1 calc R . . .
C99 C 0.2499(10) 0.2951(12) 0.5304(5) 0.087(5) Uani 1 1 d . . . .
H99 H 0.2307 0.2714 0.5029 0.104 Uiso 1 1 calc R . . .
C100 C 0.2435(8) 0.4119(10) 0.5431(5) 0.069(4) Uani 1 1 d . . . .
H100 H 0.2185 0.4678 0.5248 0.083 Uiso 1 1 calc R . . .
C101 C 0.2734(7) 0.4445(9) 0.5819(4) 0.057(3) Uani 1 1 d . . . .
H101 H 0.2687 0.5241 0.5905 0.068 Uiso 1 1 calc R . . .
C102 C 0.3109(6) 0.3654(8) 0.6094(3) 0.040(2) Uani 1 1 d . . . .
H102 H 0.3335 0.3910 0.6360 0.048 Uiso 1 1 calc R . . .
C103 C 0.5722(6) -0.0294(7) 0.5102(3) 0.034(2) Uani 1 1 d . . . .
C104 C 0.6055(6) -0.0034(8) 0.4724(3) 0.039(2) Uani 1 1 d . . . .
H104 H 0.6149 0.0762 0.4654 0.047 Uiso 1 1 calc R . . .
C105 C 0.6252(7) -0.0929(9) 0.4450(3) 0.047(3) Uani 1 1 d . . . .
H105 H 0.6474 -0.0736 0.4192 0.057 Uiso 1 1 calc R . . .
C106 C 0.6127(7) -0.2084(9) 0.4548(4) 0.048(3) Uani 1 1 d . . . .
H106 H 0.6261 -0.2687 0.4358 0.058 Uiso 1 1 calc R . . .
C107 C 0.5807(6) -0.2372(8) 0.4924(4) 0.046(3) Uani 1 1 d . . . .
H107 H 0.5731 -0.3173 0.4996 0.056 Uiso 1 1 calc R . . .
C108 C 0.5596(6) -0.1481(8) 0.5197(3) 0.038(2) Uani 1 1 d . . . .
H108 H 0.5364 -0.1680 0.5451 0.046 Uiso 1 1 calc R . . .
C109 C 0.5051(6) 0.2028(8) 0.5164(3) 0.035(2) Uani 1 1 d . . . .
C110 C 0.5096(6) 0.3149(7) 0.5337(3) 0.036(2) Uani 1 1 d . . . .
H110 H 0.5384 0.3277 0.5598 0.043 Uiso 1 1 calc R . . .
C111 C 0.4720(7) 0.4089(9) 0.5132(4) 0.051(3) Uani 1 1 d . . . .
H111 H 0.4768 0.4861 0.5246 0.061 Uiso 1 1 calc R . . .
C112 C 0.4277(7) 0.3889(10) 0.4763(4) 0.057(3) Uani 1 1 d . . . .
H112 H 0.4007 0.4518 0.4625 0.068 Uiso 1 1 calc R . . .
C113 C 0.4228(8) 0.2748(11) 0.4592(4) 0.061(3) Uani 1 1 d . . . .
H113 H 0.3932 0.2619 0.4334 0.074 Uiso 1 1 calc R . . .
C114 C 0.4599(7) 0.1813(9) 0.4790(3) 0.051(3) Uani 1 1 d . . . .
H114 H 0.4549 0.1041 0.4677 0.061 Uiso 1 1 calc R . . .
C115 C 0.6996(6) 0.1814(7) 0.5491(3) 0.033(2) Uani 1 1 d . . . .
C116 C 0.6349(5) 0.1301(7) 0.5712(3) 0.030(2) Uani 1 1 d . . . .
C117 C 0.6568(5) 0.1159(7) 0.6131(3) 0.029(2) Uani 1 1 d . . . .
C118 C 0.7372(6) 0.1559(7) 0.6192(3) 0.032(2) Uani 1 1 d . . . .
C119 C 0.8354(5) 0.2351(8) 0.5735(3) 0.036(2) Uani 1 1 d . . . .
C120 C 0.8438(6) 0.3378(8) 0.5502(3) 0.040(2) Uani 1 1 d . . . .
H120 H 0.8008 0.3767 0.5373 0.047 Uiso 1 1 calc R . . .
C121 C 0.9152(7) 0.3820(11) 0.5462(4) 0.058(3) Uani 1 1 d . . . .
H121 H 0.9217 0.4522 0.5305 0.069 Uiso 1 1 calc R . . .
C122 C 0.9789(7) 0.3231(12) 0.5652(4) 0.062(3) Uani 1 1 d . . . .
H122 H 1.0282 0.3540 0.5623 0.075 Uiso 1 1 calc R . . .
C123 C 0.9702(6) 0.2229(12) 0.5876(4) 0.055(3) Uani 1 1 d . . . .
H123 H 1.0134 0.1850 0.6008 0.066 Uiso 1 1 calc R . . .
C124 C 0.8984(6) 0.1748(9) 0.5913(3) 0.043(2) Uani 1 1 d . . . .
H124 H 0.8925 0.1023 0.6057 0.052 Uiso 1 1 calc R . . .
C125 C 0.6169(5) 0.1501(7) 0.6983(3) 0.029(2) Uani 1 1 d . . . .
C126 C 0.6121(5) 0.2714(7) 0.6913(3) 0.033(2) Uani 1 1 d . . . .
H126 H 0.6043 0.3012 0.6632 0.040 Uiso 1 1 calc R . . .
C127 C 0.6186(6) 0.3481(8) 0.7255(3) 0.043(3) Uani 1 1 d . . . .
H127 H 0.6143 0.4304 0.7209 0.051 Uiso 1 1 calc R . . .
C128 C 0.6315(6) 0.3052(8) 0.7665(3) 0.041(2) Uani 1 1 d . . . .
H128 H 0.6385 0.3586 0.7896 0.049 Uiso 1 1 calc R . . .
C129 C 0.6342(6) 0.1867(8) 0.7739(3) 0.040(2) Uani 1 1 d . . . .
H129 H 0.6402 0.1578 0.8022 0.048 Uiso 1 1 calc R . . .
C130 C 0.6282(6) 0.1075(8) 0.7394(3) 0.036(2) Uani 1 1 d . . . .
H130 H 0.6318 0.0252 0.7443 0.043 Uiso 1 1 calc R . . .
C131 C 0.6565(5) -0.0814(7) 0.6653(3) 0.030(2) Uani 1 1 d . . . .
C132 C 0.6264(6) -0.1865(8) 0.6494(3) 0.036(2) Uani 1 1 d . . . .
H132 H 0.5778 -0.1872 0.6347 0.043 Uiso 1 1 calc R . . .
C133 C 0.6666(6) -0.2896(8) 0.6548(3) 0.042(2) Uani 1 1 d . . . .
H133 H 0.6460 -0.3607 0.6432 0.050 Uiso 1 1 calc R . . .
C134 C 0.7362(6) -0.2906(8) 0.6767(3) 0.042(2) Uani 1 1 d . . . .
H134 H 0.7637 -0.3620 0.6804 0.051 Uiso 1 1 calc R . . .
C135 C 0.7660(6) -0.1862(8) 0.6934(3) 0.041(2) Uani 1 1 d . . . .
H135 H 0.8139 -0.1868 0.7088 0.049 Uiso 1 1 calc R . . .
C136 C 0.7270(5) -0.0814(8) 0.6880(3) 0.033(2) Uani 1 1 d . . . .
H136 H 0.7478 -0.0103 0.6995 0.039 Uiso 1 1 calc R . . .
N5 N 0.6590(6) 0.4858(7) 0.5830(3) 0.049(2) Uani 1 1 d . . . .
O9 O 0.6437(5) 0.3956(7) 0.6035(3) 0.062(2) Uani 1 1 d . . . .
O10 O 0.6098(4) 0.5566(6) 0.5705(2) 0.0489(18) Uani 1 1 d . . . .
O11 O 0.7277(5) 0.5080(8) 0.5809(4) 0.078(3) Uani 1 1 d . . . .
N6 N 0.1816(5) -0.2697(7) 0.3551(3) 0.045(2) Uani 1 1 d . . . .
O12 O 0.1631(5) -0.1691(6) 0.3646(3) 0.065(2) Uani 1 1 d . . . .
O13A O 0.2424(12) -0.3093(16) 0.3626(6) 0.069(5) Uiso 0.5 1 d . P A 1
O14A O 0.1253(10) -0.3387(13) 0.3403(5) 0.056(4) Uiso 0.5 1 d . P A 1
O13B O 0.2127(11) -0.3362(15) 0.3821(6) 0.063(4) Uiso 0.5 1 d . P A 2
O14B O 0.1742(12) -0.3068(16) 0.3181(6) 0.072(5) Uiso 0.5 1 d . P A 2
Cl1 Cl 0.7696(2) 0.8932(2) 0.56190(11) 0.0660(8) Uani 1 1 d . . . .
Cl2 Cl 0.8174(2) 0.6955(3) 0.51142(11) 0.0747(10) Uani 1 1 d . . . .
C137 C 0.7644(8) 0.7413(10) 0.5533(4) 0.060(3) Uani 1 1 d . . . .
H13A H 0.7829 0.7001 0.5796 0.072 Uiso 1 1 calc R . . .
H13B H 0.7108 0.7187 0.5470 0.072 Uiso 1 1 calc R . . .
Cl3 Cl 0.6619(3) 0.4681(3) 0.47204(12) 0.0835(11) Uani 1 1 d . . . .
Cl4 Cl 0.6785(3) 0.2878(4) 0.40767(12) 0.0893(13) Uani 1 1 d . . . .
C138 C 0.6175(8) 0.3569(12) 0.4429(4) 0.067(4) Uani 1 1 d . . . .
H13C H 0.5730 0.3895 0.4263 0.081 Uiso 1 1 calc R . . .
H13D H 0.5991 0.2972 0.4626 0.081 Uiso 1 1 calc R . . .
Cl5 Cl 0.4013(3) -0.0945(4) 0.38334(17) 0.1184(18) Uani 1 1 d . . . .
Cl6 Cl 0.3157(2) 0.1166(4) 0.35855(16) 0.0973(13) Uani 1 1 d . . . .
C139 C 0.3285(9) -0.0522(18) 0.3529(5) 0.109(7) Uani 1 1 d . . . .
H13E H 0.2825 -0.0933 0.3612 0.131 Uiso 1 1 calc R . . .
H13F H 0.3364 -0.0722 0.3229 0.131 Uiso 1 1 calc R . . .

loop_
_atom_site_aniso_label
_atom_site_aniso_U_11
_atom_site_aniso_U_22
_atom_site_aniso_U_33
_atom_site_aniso_U_23
_atom_site_aniso_U_13
_atom_site_aniso_U_12
Ag1 0.0223(4) 0.0296(3) 0.0425(4) -0.0022(3) 0.0068(3) -0.0008(3)
P1 0.0251(14) 0.0212(10) 0.0483(14) 0.0020(9) 0.0074(11) 0.0002(9)
P2 0.0215(13) 0.0211(9) 0.0433(13) 0.0015(9) 0.0057(10) 0.0014(8)
P3 0.0230(13) 0.0274(10) 0.0372(12) -0.0016(9) 0.0070(10) -0.0005(9)
P4 0.0303(14) 0.0337(11) 0.0384(13) -0.0043(10) 0.0068(11) 0.0017(10)
O1 0.031(4) 0.027(3) 0.065(5) 0.008(3) 0.008(3) 0.005(3)
O2 0.031(4) 0.022(3) 0.063(4) 0.004(3) 0.003(3) -0.005(3)
O3 0.034(4) 0.040(3) 0.039(4) 0.001(3) 0.008(3) -0.006(3)
O4 0.040(5) 0.053(4) 0.039(4) 0.000(3) 0.003(3) -0.003(3)
N1 0.020(4) 0.022(3) 0.044(4) 0.003(3) 0.007(3) -0.003(3)
N2 0.021(4) 0.037(4) 0.042(4) 0.000(3) -0.001(4) -0.009(3)
C1 0.020(5) 0.028(4) 0.052(6) -0.001(4) 0.004(4) -0.004(4)
C2 0.042(7) 0.024(4) 0.065(7) 0.009(4) 0.001(5) 0.004(4)
C3 0.048(8) 0.037(5) 0.067(7) 0.018(5) 0.000(6) 0.003(5)
C4 0.041(7) 0.058(6) 0.059(7) 0.028(6) -0.006(6) -0.014(5)
C5 0.037(7) 0.061(7) 0.060(7) 0.009(6) 0.011(6) -0.008(5)
C6 0.024(6) 0.051(6) 0.048(6) 0.007(5) 0.004(5) 0.000(4)
C7 0.026(6) 0.027(4) 0.047(6) -0.004(4) 0.002(4) -0.003(4)
C8 0.053(8) 0.036(5) 0.063(7) -0.008(5) 0.020(6) -0.001(5)
C9 0.056(9) 0.051(7) 0.086(9) -0.024(6) 0.026(7) -0.006(6)
C10 0.050(8) 0.040(6) 0.106(11) -0.015(6) 0.030(8) 0.005(5)
C11 0.040(7) 0.028(5) 0.096(9) -0.015(5) 0.007(7) 0.003(4)
C12 0.047(7) 0.029(5) 0.066(7) 0.001(5) 0.003(6) 0.000(4)
C13 0.039(6) 0.023(4) 0.044(5) 0.005(4) 0.015(5) 0.001(4)
C14 0.033(6) 0.028(4) 0.037(5) -0.002(4) 0.002(4) 0.001(4)
C15 0.033(6) 0.025(4) 0.036(5) 0.001(3) 0.014(4) -0.003(4)
C16 0.026(5) 0.029(5) 0.043(5) 0.001(4) 0.004(4) 0.004(4)
C17 0.029(6) 0.025(4) 0.049(6) -0.005(4) 0.002(5) 0.000(4)
C18 0.019(6) 0.057(6) 0.066(7) 0.009(5) 0.011(5) -0.004(5)
C19 0.043(9) 0.076(8) 0.089(10) 0.013(7) 0.023(7) -0.013(7)
C20 0.039(8) 0.062(7) 0.101(11) -0.007(7) -0.003(8) -0.008(6)
C21 0.041(8) 0.059(7) 0.071(8) -0.012(6) -0.013(6) 0.002(6)
C22 0.034(7) 0.039(5) 0.060(7) -0.012(5) -0.005(5) 0.004(4)
C23 0.024(5) 0.024(4) 0.049(6) 0.005(4) 0.011(4) 0.005(3)
C24 0.020(5) 0.026(4) 0.063(6) -0.001(4) 0.004(5) 0.001(4)
C25 0.034(6) 0.030(5) 0.063(7) -0.002(4) 0.013(5) 0.011(4)
C26 0.039(7) 0.033(5) 0.062(7) -0.012(4) 0.015(5) -0.001(4)
C27 0.045(7) 0.048(6) 0.046(6) -0.007(5) 0.014(5) -0.001(5)
C28 0.043(7) 0.036(5) 0.043(6) -0.001(4) 0.005(5) 0.008(4)
C29 0.031(6) 0.031(4) 0.040(5) -0.005(4) 0.005(4) -0.002(4)
C30 0.065(8) 0.038(5) 0.044(6) -0.005(4) 0.018(6) -0.011(5)
C31 0.081(10) 0.044(6) 0.050(7) 0.006(5) 0.009(6) -0.005(6)
C32 0.077(10) 0.074(8) 0.058(7) 0.001(6) 0.035(7) -0.022(7)
C33 0.160(18) 0.083(10) 0.058(9) -0.027(7) 0.064(10) -0.026(10)
C34 0.118(13) 0.039(6) 0.072(9) -0.004(6) 0.055(9) -0.012(7)
C35 0.017(5) 0.032(4) 0.048(6) 0.002(4) 0.004(4) 0.005(4)
C36 0.029(6) 0.031(5) 0.053(6) -0.006(4) 0.007(5) 0.000(4)
C37 0.034(6) 0.035(5) 0.067(7) 0.009(5) 0.008(5) 0.003(4)
C38 0.030(6) 0.040(5) 0.058(7) 0.010(5) 0.012(5) 0.003(4)
C39 0.038(7) 0.051(6) 0.045(6) 0.007(5) 0.006(5) 0.002(5)
C40 0.032(6) 0.030(4) 0.049(6) -0.004(4) 0.005(5) -0.003(4)
C41 0.024(5) 0.029(4) 0.028(4) 0.003(3) 0.006(4) 0.001(3)
C42 0.032(6) 0.040(5) 0.045(6) 0.001(4) 0.015(5) -0.001(4)
C43 0.047(7) 0.028(4) 0.062(7) 0.003(4) 0.014(6) 0.008(4)
C44 0.041(7) 0.041(5) 0.051(6) 0.002(4) 0.008(5) 0.020(5)
C45 0.029(6) 0.046(5) 0.048(6) 0.000(4) 0.013(5) 0.008(4)
C46 0.034(6) 0.033(4) 0.039(5) -0.009(4) 0.007(4) -0.003(4)
C47 0.029(6) 0.022(4) 0.042(6) 0.000(4) 0.006(5) -0.001(4)
C48 0.033(6) 0.020(4) 0.045(6) 0.001(4) 0.009(4) 0.005(4)
C49 0.026(6) 0.031(4) 0.041(5) -0.001(4) 0.004(4) -0.002(4)
C50 0.031(6) 0.030(4) 0.043(6) -0.003(4) 0.005(5) -0.001(4)
C51 0.035(6) 0.038(5) 0.042(5) 0.006(4) -0.001(5) -0.010(4)
C52 0.040(7) 0.050(6) 0.063(7) -0.003(5) 0.013(6) -0.009(5)
C53 0.030(7) 0.078(8) 0.082(9) 0.007(7) 0.010(6) -0.001(6)
C54 0.031(7) 0.088(9) 0.076(9) 0.022(7) -0.008(7) -0.023(7)
C55 0.041(8) 0.060(7) 0.061(7) 0.001(6) -0.003(6) -0.013(6)
C56 0.038(7) 0.045(5) 0.049(6) 0.006(5) -0.001(5) -0.009(5)
C57 0.032(6) 0.036(5) 0.045(6) -0.006(4) 0.010(5) 0.006(4)
C58 0.046(8) 0.105(11) 0.092(10) -0.056(9) -0.020(7) 0.038(8)
C59 0.078(11) 0.086(10) 0.090(11) -0.053(9) -0.015(9) 0.022(9)
C60 0.075(11) 0.065(8) 0.105(11) -0.044(8) 0.003(9) 0.019(8)
C61 0.080(12) 0.133(15) 0.149(16) -0.097(13) -0.056(11) 0.080(11)
C62 0.067(10) 0.078(9) 0.090(10) -0.040(8) -0.031(8) 0.037(8)
C63 0.036(6) 0.045(5) 0.036(5) 0.002(4) 0.009(4) -0.004(4)
C64 0.052(8) 0.041(6) 0.047(6) 0.002(4) 0.010(5) 0.003(5)
C65 0.067(9) 0.038(5) 0.058(7) 0.005(5) 0.013(6) 0.011(5)
C66 0.072(10) 0.044(6) 0.079(9) 0.022(6) 0.021(7) 0.004(6)
C67 0.121(15) 0.079(9) 0.079(10) 0.036(8) 0.068(10) 0.036(9)
C68 0.109(13) 0.061(8) 0.060(8) 0.013(6) 0.039(8) 0.031(8)
Ag2 0.0226(4) 0.0266(3) 0.0395(3) 0.0002(3) 0.0053(3) -0.0002(3)
P5 0.0204(13) 0.0216(10) 0.0401(12) -0.0020(8) 0.0041(10) 0.0005(8)
P6 0.0250(14) 0.0230(10) 0.0410(13) -0.0019(9) 0.0058(10) 0.0019(9)
P7 0.0253(13) 0.0275(10) 0.0366(12) -0.0001(9) 0.0053(10) 0.0012(9)
P8 0.0213(13) 0.0258(10) 0.0355(12) 0.0008(8) 0.0025(10) 0.0007(8)
O5 0.029(4) 0.030(3) 0.061(4) -0.005(3) 0.008(3) -0.003(3)
O6 0.033(4) 0.030(3) 0.071(5) -0.009(3) 0.008(4) 0.008(3)
O7 0.040(4) 0.046(4) 0.036(4) 0.007(3) 0.010(3) -0.003(3)
O8 0.027(4) 0.034(3) 0.044(4) 0.001(3) 0.001(3) -0.003(3)
N3 0.017(4) 0.034(4) 0.051(5) -0.006(3) 0.010(4) -0.004(3)
N4 0.026(5) 0.028(4) 0.040(4) 0.000(3) 0.013(3) -0.004(3)
C69 0.022(5) 0.037(5) 0.035(5) -0.001(4) 0.008(4) -0.003(4)
C70 0.077(9) 0.034(5) 0.053(7) 0.001(5) 0.003(6) 0.010(5)
C71 0.087(11) 0.055(7) 0.050(7) 0.003(5) -0.009(7) 0.017(7)
C72 0.064(10) 0.083(9) 0.054(7) 0.000(7) -0.014(7) 0.002(7)
C73 0.057(8) 0.069(7) 0.045(6) -0.015(6) 0.011(6) -0.023(6)
C74 0.044(7) 0.040(5) 0.051(6) -0.005(4) 0.000(5) -0.007(5)
C75 0.015(5) 0.031(4) 0.041(5) -0.009(4) 0.004(4) -0.005(3)
C76 0.022(6) 0.036(5) 0.046(6) -0.001(4) 0.011(4) 0.000(4)
C77 0.029(6) 0.023(4) 0.068(7) 0.000(4) 0.007(5) 0.001(4)
C78 0.037(6) 0.030(5) 0.052(6) 0.006(4) 0.003(5) 0.000(4)
C79 0.035(6) 0.036(5) 0.046(6) 0.004(4) 0.011(5) -0.009(4)
C80 0.031(6) 0.029(4) 0.046(6) -0.002(4) 0.004(5) 0.005(4)
C81 0.024(5) 0.024(4) 0.049(6) -0.008(4) 0.007(4) -0.003(4)
C82 0.023(5) 0.023(4) 0.039(5) -0.001(3) 0.010(4) 0.001(3)
C83 0.019(5) 0.024(4) 0.040(5) -0.008(3) 0.004(4) 0.004(3)
C84 0.030(6) 0.031(5) 0.045(5) -0.001(4) 0.009(4) -0.001(4)
C85 0.023(5) 0.036(5) 0.049(6) -0.002(4) 0.009(4) 0.002(4)
C86 0.031(7) 0.076(8) 0.063(7) -0.021(6) 0.006(6) -0.009(6)
C87 0.023(7) 0.107(10) 0.081(9) -0.030(8) 0.006(7) -0.022(7)
C88 0.028(7) 0.083(9) 0.086(9) -0.004(7) 0.020(7) -0.018(6)
C89 0.038(7) 0.063(7) 0.074(8) -0.006(6) 0.023(6) -0.004(6)
C90 0.036(7) 0.049(6) 0.047(6) 0.002(5) 0.013(5) 0.005(5)
C91 0.027(6) 0.025(4) 0.043(5) 0.003(4) 0.006(4) -0.001(4)
C92 0.031(6) 0.023(4) 0.049(6) 0.000(4) 0.012(4) 0.002(4)
C93 0.036(6) 0.027(4) 0.054(6) -0.008(4) 0.015(5) 0.000(4)
C94 0.041(7) 0.043(5) 0.055(6) -0.014(5) 0.018(5) -0.007(5)
C95 0.042(7) 0.052(6) 0.037(5) -0.008(4) -0.003(5) 0.006(5)
C96 0.025(6) 0.044(5) 0.049(6) -0.001(4) 0.011(5) 0.007(4)
C97 0.033(6) 0.032(5) 0.057(6) -0.009(4) 0.012(5) -0.003(4)
C98 0.103(11) 0.037(6) 0.047(7) -0.003(5) -0.007(7) 0.010(6)
C99 0.121(14) 0.057(8) 0.076(9) 0.003(7) -0.041(9) 0.014(8)
C100 0.083(11) 0.043(6) 0.080(9) 0.017(6) -0.012(8) 0.015(6)
C101 0.058(8) 0.029(5) 0.084(9) 0.009(5) 0.013(7) 0.000(5)
C102 0.046(7) 0.028(4) 0.048(6) 0.001(4) 0.010(5) -0.006(4)
C103 0.032(6) 0.028(4) 0.042(5) -0.001(4) 0.003(4) -0.001(4)
C104 0.047(7) 0.032(4) 0.040(5) 0.002(4) 0.011(5) 0.003(4)
C105 0.050(7) 0.046(6) 0.048(6) -0.003(5) 0.013(5) 0.002(5)
C106 0.059(8) 0.028(5) 0.059(7) -0.013(4) 0.006(6) 0.007(5)
C107 0.045(7) 0.030(5) 0.065(7) -0.001(5) 0.017(6) 0.003(4)
C108 0.029(6) 0.034(5) 0.052(6) 0.001(4) 0.009(5) -0.004(4)
C109 0.028(6) 0.038(5) 0.038(5) 0.000(4) 0.004(4) 0.001(4)
C110 0.038(6) 0.030(4) 0.039(5) 0.002(4) -0.006(5) 0.001(4)
C111 0.053(8) 0.035(5) 0.064(7) 0.005(5) 0.001(6) 0.008(5)
C112 0.061(9) 0.046(6) 0.062(7) 0.017(5) -0.003(6) 0.011(6)
C113 0.067(9) 0.067(7) 0.048(7) -0.001(6) -0.015(6) 0.015(6)
C114 0.067(9) 0.039(5) 0.046(6) -0.002(4) -0.008(6) 0.003(5)
C115 0.028(6) 0.028(4) 0.043(6) -0.002(4) 0.006(4) -0.002(4)
C116 0.028(6) 0.021(4) 0.040(5) -0.003(4) 0.007(4) 0.003(3)
C117 0.030(5) 0.020(4) 0.039(5) 0.002(3) 0.010(4) -0.001(3)
C118 0.034(6) 0.022(4) 0.041(6) 0.001(4) 0.009(5) 0.003(4)
C119 0.028(6) 0.034(5) 0.046(6) -0.009(4) 0.015(5) -0.009(4)
C120 0.040(7) 0.043(5) 0.038(5) -0.003(4) 0.014(5) -0.006(4)
C121 0.054(9) 0.068(7) 0.054(7) -0.007(6) 0.022(6) -0.026(6)
C122 0.032(7) 0.088(9) 0.067(8) -0.016(7) 0.015(6) -0.027(6)
C123 0.021(6) 0.083(8) 0.061(7) -0.009(6) 0.008(5) -0.005(6)
C124 0.030(6) 0.048(6) 0.053(6) -0.004(5) 0.014(5) 0.002(4)
C125 0.015(5) 0.031(4) 0.043(5) -0.004(4) 0.012(4) 0.000(4)
C126 0.028(6) 0.024(4) 0.047(5) -0.001(4) 0.003(4) -0.001(4)
C127 0.039(7) 0.029(5) 0.060(7) -0.004(4) 0.012(5) 0.008(4)
C128 0.038(6) 0.039(5) 0.045(6) -0.010(4) 0.001(5) -0.002(4)
C129 0.043(7) 0.040(5) 0.038(5) -0.001(4) 0.002(5) -0.002(4)
C130 0.035(6) 0.033(5) 0.041(5) -0.003(4) 0.003(4) -0.002(4)
C131 0.024(5) 0.032(4) 0.035(5) -0.001(4) 0.009(4) 0.001(4)
C132 0.040(6) 0.034(5) 0.034(5) -0.002(4) 0.004(4) 0.002(4)
C133 0.047(7) 0.027(4) 0.053(6) -0.012(4) 0.002(5) 0.001(4)
C134 0.046(7) 0.038(5) 0.043(6) -0.003(4) 0.008(5) 0.013(5)
C135 0.036(6) 0.044(5) 0.042(5) 0.000(4) 0.002(5) 0.006(4)
C136 0.023(5) 0.033(5) 0.042(5) -0.002(4) 0.004(4) -0.003(4)
N5 0.036(6) 0.039(5) 0.074(6) -0.010(4) 0.025(5) -0.005(4)
O9 0.059(6) 0.057(5) 0.070(5) 0.018(4) -0.004(4) -0.005(4)
O10 0.049(5) 0.041(4) 0.056(4) 0.003(3) 0.000(4) 0.010(3)
O11 0.050(6) 0.065(5) 0.122(8) 0.004(5) 0.025(6) 0.001(4)
N6 0.049(6) 0.041(5) 0.043(5) -0.004(4) -0.010(4) 0.011(4)
O12 0.076(7) 0.038(4) 0.080(6) -0.006(4) 0.012(5) 0.002(4)
Cl1 0.067(2) 0.0448(14) 0.088(2) -0.0045(14) 0.0152(17) 0.0033(13)
Cl2 0.096(3) 0.0585(17) 0.072(2) -0.0076(15) 0.028(2) -0.0036(17)
C137 0.050(8) 0.054(7) 0.078(8) -0.010(6) 0.016(7) -0.005(6)
Cl3 0.119(3) 0.0543(17) 0.080(2) -0.0051(16) 0.033(2) -0.0088(18)
Cl4 0.113(3) 0.088(2) 0.071(2) -0.0231(18) 0.039(2) -0.035(2)
C138 0.064(9) 0.071(8) 0.067(8) 0.016(6) 0.006(7) 0.001(7)
Cl5 0.137(5) 0.099(3) 0.125(4) 0.039(3) 0.051(3) -0.008(3)
Cl6 0.053(2) 0.106(3) 0.134(4) -0.034(3) 0.019(2) 0.001(2)
C139 0.063(11) 0.188(19) 0.075(10) 0.014(11) -0.009(8) -0.081(12)

loop_
_atom_type_symbol
_atom_type_description
_atom_type_scat_dispersion_real
_atom_type_scat_dispersion_imag
_atom_type_scat_source
C C 0.0181 0.0091 'International Tables Vol C Tables 4.2.6.8 and 6.1.1.4'
H H 0.0000 0.0000 'International Tables Vol C Tables 4.2.6.8 and 6.1.1.4'
Ag Ag 0.1306 4.2820 'International Tables Vol C Tables 4.2.6.8 and 6.1.1.4'
Cl Cl 0.3639 0.7018 'International Tables Vol C Tables 4.2.6.8 and 6.1.1.4'
N N 0.0311 0.0180 'International Tables Vol C Tables 4.2.6.8 and 6.1.1.4'
O O 0.0492 0.0322 'International Tables Vol C Tables 4.2.6.8 and 6.1.1.4'
P P 0.2955 0.4335 'International Tables Vol C Tables 4.2.6.8 and 6.1.1.4'

loop_
_exptl_crystal_face_index_h
_exptl_crystal_face_index_k
_exptl_crystal_face_index_l
_exptl_crystal_face_perp_dist
15 11 8 0.1757
-10 6 -7 0.2289
-26 -30 -13 0.1971
-3 -4 -30 0.1491
7 -4 30 0.1149

loop_
_geom_angle_atom_site_label_1
_geom_angle_atom_site_label_2
_geom_angle_atom_site_label_3
_geom_angle
P1 Ag1 P2 87.80(7)
P1 Ag1 P3 121.06(8)
P1 Ag1 P4 125.34(8)
P3 Ag1 P2 125.78(7)
P4 Ag1 P2 113.65(8)
P4 Ag1 P3 87.24(8)
C1 P1 Ag1 117.2(3)
C1 P1 C14 104.4(4)
C7 P1 Ag1 123.6(3)
C7 P1 C1 106.8(4)
C7 P1 C14 101.0(4)
C14 P1 Ag1 100.3(3)
C15 P2 Ag1 99.5(3)
C23 P2 Ag1 123.6(3)
C23 P2 C15 104.3(4)
C23 P2 C29 107.3(4)
C29 P2 Ag1 117.7(3)
C29 P2 C15 100.2(4)
C35 P3 Ag1 122.8(3)
C41 P3 Ag1 119.4(3)
C41 P3 C35 105.9(4)
C41 P3 C48 99.4(4)
C48 P3 Ag1 100.4(3)
C48 P3 C35 105.0(4)
C49 P4 Ag1 101.8(3)
C57 P4 Ag1 122.6(4)
C57 P4 C49 106.7(4)
C57 P4 C63 107.5(5)
C63 P4 Ag1 112.4(3)
C63 P4 C49 104.0(5)
C13 N1 C17 124.0(7)
C16 N1 C13 111.2(8)
C16 N1 C17 124.8(7)
C47 N2 C50 110.8(8)
C47 N2 C51 123.5(8)
C50 N2 C51 125.4(8)
C2 C1 P1 123.3(8)
C6 C1 P1 117.8(7)
C6 C1 C2 118.9(10)
C3 C2 C1 119.7(11)
C2 C3 C4 120.8(10)
C5 C4 C3 119.7(10)
C6 C5 C4 119.0(11)
C1 C6 C5 121.8(10)
C8 C7 P1 120.4(7)
C8 C7 C12 118.2(9)
C12 C7 P1 121.2(8)
C9 C8 C7 120.3(10)
C10 C9 C8 121.1(13)
C11 C10 C9 120.2(11)
C10 C11 C12 120.2(10)
C7 C12 C11 119.8(11)
O1 C13 N1 126.2(9)
O1 C13 C14 128.0(8)
N1 C13 C14 105.8(7)
C13 C14 P1 124.6(6)
C15 C14 P1 126.8(8)
C15 C14 C13 108.6(8)
C14 C15 P2 125.4(8)
C14 C15 C16 109.2(8)
C16 C15 P2 125.1(6)
O2 C16 N1 127.1(9)
O2 C16 C15 127.8(8)
N1 C16 C15 105.1(7)
C18 C17 N1 120.3(9)
C22 C17 N1 118.5(9)
C22 C17 C18 121.1(10)
C17 C18 C19 118.7(11)
C20 C19 C18 121.1(12)
C21 C20 C19 120.1(12)
C20 C21 C22 120.5(12)
C17 C22 C21 118.5(11)
C24 C23 P2 118.7(7)
C28 C23 P2 122.6(7)
C28 C23 C24 118.2(8)
C25 C24 C23 120.1(10)
C24 C25 C26 120.4(10)
C27 C26 C25 119.4(9)
C28 C27 C26 120.1(11)
C23 C28 C27 121.8(10)
C30 C29 P2 124.8(7)
C34 C29 P2 117.0(8)
C34 C29 C30 118.0(9)
C29 C30 C31 120.3(10)
C32 C31 C30 120.7(11)
C31 C32 C33 119.0(11)
C34 C33 C32 119.7(12)
C33 C34 C29 122.2(11)
C36 C35 P3 118.4(7)
C40 C35 P3 121.8(7)
C40 C35 C36 119.6(9)
C37 C36 C35 119.4(9)
C36 C37 C38 120.1(9)
C39 C38 C37 120.3(10)
C38 C39 C40 120.7(10)
C35 C40 C39 120.0(9)
C42 C41 P3 118.0(7)
C46 C41 P3 123.8(6)
C46 C41 C42 118.1(8)
C43 C42 C41 120.7(9)
C44 C43 C42 120.6(9)
C43 C44 C45 120.2(9)
C46 C45 C44 120.3(9)
C45 C46 C41 120.1(9)
O3 C47 N2 126.0(9)
O3 C47 C48 127.5(9)
N2 C47 C48 106.5(8)
C47 C48 P3 125.2(7)
C49 C48 P3 126.9(8)
C49 C48 C47 107.7(8)
C48 C49 P4 122.9(7)
C48 C49 C50 108.7(8)
C50 C49 P4 128.3(7)
O4 C50 N2 127.1(9)
O4 C50 C49 126.9(9)
N2 C50 C49 105.9(8)
C52 C51 N2 118.7(9)
C56 C51 N2 119.9(10)
C56 C51 C52 121.4(10)
C53 C52 C51 118.6(11)
C54 C53 C52 120.5(13)
C55 C54 C53 119.7(11)
C54 C55 C56 121.5(11)
C51 C56 C55 118.4(11)
C58 C57 P4 126.6(8)
C58 C57 C62 116.9(10)
C62 C57 P4 116.5(8)
C57 C58 C59 122.7(12)
C60 C59 C58 119.7(13)
C59 C60 C61 119.2(12)
C60 C61 C62 121.3(13)
C61 C62 C57 120.0(12)
C64 C63 P4 118.8(8)
C68 C63 P4 121.6(9)
C68 C63 C64 118.5(10)
C63 C64 C65 120.8(10)
C66 C65 C64 119.5(10)
C65 C66 C67 120.1(11)
C66 C67 C68 120.8(12)
C63 C68 C67 120.1(12)
P5 Ag2 P6 87.43(7)
P7 Ag2 P5 114.43(8)
P7 Ag2 P6 121.07(8)
P8 Ag2 P5 130.56(7)
P8 Ag2 P6 120.57(8)
P8 Ag2 P7 86.60(8)
C69 P5 Ag2 115.5(3)
C75 P5 Ag2 125.3(3)
C75 P5 C69 107.5(4)
C75 P5 C82 105.6(4)
C82 P5 Ag2 100.9(3)
C82 P5 C69 97.3(4)
C83 P6 Ag2 100.6(3)
C83 P6 C97 100.1(4)
C91 P6 Ag2 118.3(3)
C91 P6 C83 103.8(4)
C91 P6 C97 106.8(4)
C97 P6 Ag2 123.2(3)
C103 P7 Ag2 121.4(3)
C103 P7 C109 107.2(4)
C103 P7 C116 102.6(4)
C109 P7 Ag2 116.0(3)
C116 P7 Ag2 101.3(3)
C116 P7 C109 106.2(4)
C117 P8 Ag2 100.8(3)
C117 P8 C125 103.3(4)
C117 P8 C131 100.2(4)
C125 P8 Ag2 124.3(3)
C131 P8 Ag2 117.2(3)
C131 P8 C125 106.8(4)
C81 N3 C84 111.0(7)
C81 N3 C85 123.3(7)
C84 N3 C85 125.8(7)
C118 N4 C115 108.1(8)
C118 N4 C119 124.7(8)
C119 N4 C115 126.8(8)
C70 C69 P5 115.2(7)
C74 C69 P5 124.4(8)
C74 C69 C70 120.2(9)
C71 C70 C69 120.5(10)
C70 C71 C72 119.4(11)
C73 C72 C71 120.2(11)
C72 C73 C74 120.5(11)
C69 C74 C73 119.1(10)
C76 C75 P5 117.0(7)
C80 C75 P5 123.7(7)
C80 C75 C76 118.6(9)
C75 C76 C77 119.9(9)
C78 C77 C76 119.8(9)
C77 C78 C79 120.2(9)
C78 C79 C80 119.3(9)
C75 C80 C79 122.1(9)
O5 C81 N3 127.2(9)
O5 C81 C82 127.5(8)
N3 C81 C82 105.3(7)
C81 C82 P5 125.4(6)
C83 C82 P5 124.6(7)
C83 C82 C81 109.5(8)
C82 C83 P6 126.4(7)
C82 C83 C84 107.1(8)
C84 C83 P6 126.2(6)
O6 C84 N3 124.5(9)
O6 C84 C83 128.3(8)
N3 C84 C83 107.1(7)
C86 C85 N3 120.1(9)
C86 C85 C90 120.7(10)
C90 C85 N3 119.1(9)
C87 C86 C85 119.1(12)
C88 C87 C86 120.3(12)
C87 C88 C89 121.2(11)
C88 C89 C90 119.1(11)
C89 C90 C85 119.6(11)
C92 C91 P6 124.6(7)
C96 C91 P6 116.7(7)
C96 C91 C92 118.7(9)
C93 C92 C91 121.0(9)
C94 C93 C92 119.8(9)
C93 C94 C95 120.0(10)
C94 C95 C96 120.1(10)
C91 C96 C95 120.3(9)
C98 C97 P6 119.1(7)
C98 C97 C102 119.1(10)
C102 C97 P6 121.7(8)
C99 C98 C97 121.2(11)
C98 C99 C100 119.7(13)
C101 C100 C99 119.2(11)
C100 C101 C102 122.0(10)
C101 C102 C97 118.7(11)
C104 C103 P7 123.8(7)
C104 C103 C108 118.1(9)
C108 C103 P7 118.1(8)
C103 C104 C105 120.8(9)
C106 C105 C104 120.5(10)
C105 C106 C107 120.1(9)
C106 C107 C108 119.8(9)
C107 C108 C103 120.8(9)
C110 C109 P7 119.0(7)
C110 C109 C114 120.4(9)
C114 C109 P7 119.7(7)
C109 C110 C111 120.5(9)
C112 C111 C110 119.5(10)
C111 C112 C113 119.6(10)
C114 C113 C112 121.5(11)
C113 C114 C109 118.5(10)
O7 C115 N4 123.8(9)
O7 C115 C116 129.2(9)
N4 C115 C116 106.9(8)
C115 C116 P7 127.5(7)
C117 C116 P7 123.6(7)
C117 C116 C115 108.6(8)
C116 C117 P8 126.1(7)
C116 C117 C118 107.4(8)
C118 C117 P8 126.3(7)
O8 C118 N4 124.2(9)
O8 C118 C117 127.0(8)
N4 C118 C117 108.7(8)
C120 C119 N4 120.9(9)
C120 C119 C124 120.9(9)
C124 C119 N4 118.2(9)
C121 C120 C119 119.1(11)
C120 C121 C122 120.1(11)
C123 C122 C121 120.4(11)
C122 C123 C124 120.6(12)
C119 C124 C123 118.8(10)
C126 C125 P8 118.7(7)
C130 C125 P8 121.4(7)
C130 C125 C126 119.8(8)
C127 C126 C125 119.7(9)
C128 C127 C126 120.4(9)
C129 C128 C127 120.5(9)
C128 C129 C130 119.7(9)
C125 C130 C129 119.8(8)
C132 C131 P8 116.4(7)
C132 C131 C136 119.6(8)
C136 C131 P8 124.0(7)
C133 C132 C131 120.4(10)
C134 C133 C132 120.6(9)
C133 C134 C135 119.4(9)
C136 C135 C134 121.1(10)
C135 C136 C131 119.0(9)
O10 N5 O9 121.9(9)
O10 N5 O11 121.4(9)
O11 N5 O9 116.0(10)
O12 N6 O14A 115.3(11)
O12 N6 O13B 120.8(11)
O12 N6 O14B 122.1(12)
O13A N6 O12 124.1(13)
O13A N6 O14A 120.1(13)
O14B N6 O13B 116.9(14)
Cl2 C137 Cl1 112.7(7)
Cl3 C138 Cl4 112.4(8)
Cl5 C139 Cl6 109.3(8)

loop_
_geom_bond_atom_site_label_1
_geom_bond_atom_site_label_2
_geom_bond_distance
Ag1 P1 2.488(2)
Ag1 P2 2.531(2)
Ag1 P3 2.506(2)
Ag1 P4 2.493(3)
P1 C1 1.816(10)
P1 C7 1.804(9)
P1 C14 1.828(9)
P2 C15 1.840(10)
P2 C23 1.822(9)
P2 C29 1.823(10)
P3 C35 1.825(9)
P3 C41 1.813(9)
P3 C48 1.817(10)
P4 C49 1.840(10)
P4 C57 1.805(9)
P4 C63 1.823(10)
O1 C13 1.196(11)
O2 C16 1.199(11)
O3 C47 1.196(11)
O4 C50 1.202(11)
N1 C13 1.397(11)
N1 C16 1.393(11)
N1 C17 1.426(12)
N2 C47 1.390(12)
N2 C50 1.396(12)
N2 C51 1.438(13)
C1 C2 1.406(14)
C1 C6 1.376(14)
C2 C3 1.374(15)
C3 C4 1.393(17)
C4 C5 1.391(16)
C5 C6 1.383(15)
C7 C8 1.384(15)
C7 C12 1.404(13)
C8 C9 1.380(15)
C9 C10 1.377(18)
C10 C11 1.340(18)
C11 C12 1.418(15)
C13 C14 1.511(14)
C14 C15 1.318(12)
C15 C16 1.520(13)
C17 C18 1.378(14)
C17 C22 1.377(14)
C18 C19 1.378(17)
C19 C20 1.37(2)
C20 C21 1.356(19)
C21 C22 1.397(16)
C23 C24 1.406(13)
C23 C28 1.376(14)
C24 C25 1.382(13)
C25 C26 1.392(16)
C26 C27 1.377(15)
C27 C28 1.377(14)
C29 C30 1.378(14)
C29 C34 1.375(15)
C30 C31 1.387(15)
C31 C32 1.363(17)
C32 C33 1.39(2)
C33 C34 1.359(18)
C35 C36 1.401(12)
C35 C40 1.390(14)
C36 C37 1.392(14)
C37 C38 1.396(15)
C38 C39 1.355(15)
C39 C40 1.392(14)
C41 C42 1.405(13)
C41 C46 1.400(13)
C42 C43 1.382(13)
C43 C44 1.355(15)
C44 C45 1.393(15)
C45 C46 1.384(13)
C47 C48 1.506(14)
C48 C49 1.349(13)
C49 C50 1.505(13)
C51 C52 1.400(15)
C51 C56 1.373(14)
C52 C53 1.387(16)
C53 C54 1.385(19)
C54 C55 1.365(19)
C55 C56 1.395(16)
C57 C58 1.366(16)
C57 C62 1.387(16)
C58 C59 1.378(17)
C59 C60 1.35(2)
C60 C61 1.36(2)
C61 C62 1.382(17)
C63 C64 1.384(14)
C63 C68 1.365(16)
C64 C65 1.397(15)
C65 C66 1.355(17)
C66 C67 1.358(18)
C67 C68 1.395(18)
Ag2 P5 2.508(2)
Ag2 P6 2.512(2)
Ag2 P7 2.506(2)
Ag2 P8 2.499(2)
P5 C69 1.839(9)
P5 C75 1.807(9)
P5 C82 1.835(9)
P6 C83 1.816(9)
P6 C91 1.814(10)
P6 C97 1.830(11)
P7 C103 1.796(9)
P7 C109 1.817(9)
P7 C116 1.815(10)
P8 C117 1.807(9)
P8 C125 1.828(9)
P8 C131 1.823(9)
O5 C81 1.199(10)
O6 C84 1.216(11)
O7 C115 1.208(11)
O8 C118 1.223(11)
N3 C81 1.394(11)
N3 C84 1.397(12)
N3 C85 1.436(12)
N4 C115 1.428(12)
N4 C118 1.396(12)
N4 C119 1.425(12)
C69 C70 1.387(14)
C69 C74 1.367(13)
C70 C71 1.377(16)
C71 C72 1.377(19)
C72 C73 1.371(18)
C73 C74 1.396(16)
C75 C76 1.390(13)
C75 C80 1.373(13)
C76 C77 1.408(13)
C77 C78 1.378(15)
C78 C79 1.382(14)
C79 C80 1.383(13)
C81 C82 1.520(12)
C82 C83 1.348(12)
C83 C84 1.510(13)
C85 C86 1.382(15)
C85 C90 1.386(14)
C86 C87 1.371(17)
C87 C88 1.370(19)
C88 C89 1.375(18)
C89 C90 1.383(16)
C91 C92 1.397(13)
C91 C96 1.391(14)
C92 C93 1.386(14)
C93 C94 1.382(16)
C94 C95 1.387(15)
C95 C96 1.396(14)
C97 C98 1.381(16)
C97 C102 1.395(13)
C98 C99 1.371(17)
C99 C100 1.395(18)
C100 C101 1.350(18)
C101 C102 1.389(16)
C103 C104 1.393(14)
C103 C108 1.404(13)
C104 C105 1.395(14)
C105 C106 1.371(15)
C106 C107 1.387(16)
C107 C108 1.397(14)
C109 C110 1.388(13)
C109 C114 1.400(14)
C110 C111 1.396(14)
C111 C112 1.379(17)
C112 C113 1.404(17)
C113 C114 1.379(16)
C115 C116 1.498(13)
C116 C117 1.360(13)
C117 C118 1.494(14)
C119 C120 1.392(13)
C119 C124 1.394(15)
C120 C121 1.374(15)
C121 C122 1.411(19)
C122 C123 1.354(19)
C123 C124 1.397(15)
C125 C126 1.400(12)
C125 C130 1.384(13)
C126 C127 1.387(14)
C127 C128 1.385(15)
C128 C129 1.369(14)
C129 C130 1.412(13)
C131 C132 1.390(13)
C131 C136 1.398(13)
C132 C133 1.376(14)
C133 C134 1.373(15)
C134 C135 1.389(14)
C135 C136 1.382(13)
N5 O9 1.252(12)
N5 O10 1.232(12)
N5 O11 1.249(12)
N6 O12 1.233(11)
N6 O13A 1.18(2)
N6 O14A 1.329(18)
N6 O13B 1.241(19)
N6 O14B 1.24(2)
Cl1 C137 1.750(12)
Cl2 C137 1.749(13)
Cl3 C138 1.722(15)
Cl4 C138 1.783(15)
Cl5 C139 1.627(18)
Cl6 C139 1.94(2)

loop_
_twin_individual_id
_twin_individual_mass_fraction_refined
1 1.005(7)
2 -0.005(7)
